data_7027883
loop_
_publ_author_name
'Bazzicalupi, Carla'
'Bencini, Andrea'
'Bianchi, Antonio'
'Fusi, Vieri'
'Giorgi, Claudia'
'Messori, Luigi'
'Migliorini, Marzia'
'Paoletti, Piero'
'Valtancoli, Barbara'

_publ_section_title
;
 Synthesis and characterisation of two new catechol-based iron(III)
 ion-sequestering agents
;
_journal_issue 3
_journal_name_full 'Journal of the Chemical Society, Dalton Transactions'
_journal_page_first 359
_journal_paper_doi 10.1039/a706883b
_journal_year 1998
_chemical_formula_moiety
;
C42 H50 N6 O12, (C2 H6 S O)2, (H2 O)2
;
_chemical_formula_structural
;
C42 H50 N6 O12, (C2 H6 S O)2, (H2 O)2
;
_chemical_formula_sum 'C46 H66 N6 O16 S2'
_chemical_formula_weight 1023.17
_chemical_name_systematic
;
 ?
;
_space_group_IT_number 14
_symmetry_cell_setting monoclinic
_symmetry_space_group_name_Hall '-P 2ybc'
_symmetry_space_group_name_H-M 'P 1 21/c 1'
_atom_sites_solution_hydrogens geom
_atom_sites_solution_primary direct
_atom_sites_solution_secondary difmap
_audit_creation_method SHELXL
_cell_angle_alpha 90.00
_cell_angle_beta 99.07(4)
_cell_angle_gamma 90.00
_cell_formula_units_Z 2
_cell_length_a 9.991(4)
_cell_length_b 14.700(10)
_cell_length_c 16.990(10)
_cell_measurement_reflns_used 25
_cell_measurement_temperature 298
_cell_measurement_theta_max 25
_cell_measurement_theta_min 16
_cell_volume 2464(2)
_computing_cell_refinement 'Enraf Nonius CAD4'
_computing_data_collection 'Enraf Nonius CAD4'
_computing_data_reduction 'Enraf Nonius CAD4'
_computing_molecular_graphics 'ORTEP (Johnson, 1971)'
_computing_publication_material 'PARST93 (Nardelli, 1993)'
_computing_structure_refinement 'SHELXL-93 (Sheldrick, 1993)'
_computing_structure_solution 'SIR92 (Altomare et al., 1993)'
_diffrn_ambient_temperature 298
_diffrn_measurement_device 'Enraf Nonius CAD4'
_diffrn_measurement_method \q/2\q
_diffrn_radiation_monochromator graphite
_diffrn_radiation_source 'X-ray tube'
_diffrn_radiation_type CuK\a
_diffrn_radiation_wavelength 1.54178
_diffrn_reflns_av_R_equivalents 0.0297
_diffrn_reflns_av_sigmaI/netI 0.0448
_diffrn_reflns_limit_h_max 11
_diffrn_reflns_limit_h_min -11
_diffrn_reflns_limit_k_max 17
_diffrn_reflns_limit_k_min 0
_diffrn_reflns_limit_l_max 19
_diffrn_reflns_limit_l_min 0
_diffrn_reflns_number 2740
_diffrn_reflns_theta_max 64.89
_diffrn_reflns_theta_min 4.00
_diffrn_standards_decay_% 0
_diffrn_standards_interval_time 60
_diffrn_standards_number 2
_exptl_absorpt_coefficient_mu 1.625
_exptl_absorpt_correction_type 'refdelf (Walker and Stuart, 1983)'
_exptl_crystal_colour 'pale yellow'
_exptl_crystal_density_diffrn 1.379
_exptl_crystal_description prismatic
_exptl_crystal_F_000 1088
_exptl_crystal_size_max 0.1
_exptl_crystal_size_mid 0.065
_exptl_crystal_size_min 0.04
_refine_diff_density_max 0.367
_refine_diff_density_min -0.303
_refine_diff_density_rms 0.060
_refine_ls_extinction_method none
_refine_ls_goodness_of_fit_all 0.967
_refine_ls_goodness_of_fit_obs 0.931
_refine_ls_hydrogen_treatment refU
_refine_ls_matrix_type full
_refine_ls_number_parameters 327
_refine_ls_number_reflns 2643
_refine_ls_number_restraints 0
_refine_ls_restrained_S_all 0.967
_refine_ls_restrained_S_obs 0.931
_refine_ls_R_factor_all 0.1025
_refine_ls_R_factor_obs 0.0712
_refine_ls_shift/esd_max 0.456
_refine_ls_shift/esd_mean 0.086
_refine_ls_structure_factor_coef Fsqd
_refine_ls_weighting_details 'w=1/[\s^2^(Fo^2^)+(0.1238P)^2^+6.2901P] where P=(Fo^2^+2Fc^2^)/3'
_refine_ls_weighting_scheme calc
_refine_ls_wR_factor_all 0.2267
_refine_ls_wR_factor_obs 0.1861
_reflns_number_observed 1993
_reflns_number_total 2643
_reflns_observed_criterion >2sigma(I)
_cod_data_source_file b706883sup1.cif
_cod_data_source_block H8L1.[(CH3)2SO]2.(H2O)2
_cod_depositor_comments
;
The following automatic conversions were performed:

'_refine_ls_weighting_scheme' value 'calc
w=1/[\s^2^(Fo^2^)+(0.1238P)^2^+6.2901P] where P=(Fo^2^+2Fc^2^)/3' was
changed to 'calc'. New tag '_refine_ls_weighting_details' was
created. The value of the new tag was set to
'w=1/[\s^2^(Fo^2^)+(0.1238P)^2^+6.2901P] where P=(Fo^2^+2Fc^2^)/3'.

Automatic conversion script
Id: cif_fix_values 3143 2015-03-26 13:38:13Z robertas 
;
_cod_original_cell_volume 2464.1(24)
_cod_original_sg_symbol_H-M P21/c
_cod_database_code 7027883

loop_
_symmetry_equiv_pos_as_xyz
'x, y, z'
'-x, y+1/2, -z+1/2'
'-x, -y, -z'
'x, -y-1/2, z-1/2'

loop_
_atom_site_aniso_label
_atom_site_aniso_U_11
_atom_site_aniso_U_22
_atom_site_aniso_U_33
_atom_site_aniso_U_23
_atom_site_aniso_U_13
_atom_site_aniso_U_12
O7 0.089(4) 0.130(6) 0.114(5) -0.010(4) 0.028(4) -0.027(4)
S 0.113(3) 0.095(3) 0.107(3) 0.013(2) -0.020(3) -0.003(3)
S' 0.122(6) 0.108(6) 0.083(5) 0.019(4) 0.018(4) 0.051(5)
O8 0.105(5) 0.202(9) 0.117(6) -0.016(6) -0.042(5) 0.021(6)
C22 0.073(7) 0.253(17) 0.128(10) 0.031(11) 0.040(7) -0.002(9)
C23 0.090(9) 0.312(23) 0.136(12) -0.027(12) 0.014(8) 0.003(11)
N1 0.051(3) 0.049(3) 0.046(3) 0.000(3) 0.012(3) 0.001(3)
C1 0.047(4) 0.057(4) 0.047(4) 0.004(3) 0.013(3) -0.004(3)
O1 0.054(3) 0.071(3) 0.073(3) -0.004(3) 0.008(2) 0.011(3)
C2 0.059(4) 0.051(4) 0.050(4) -0.002(3) 0.004(3) -0.005(3)
C3 0.056(4) 0.051(4) 0.042(3) -0.005(3) 0.002(3) -0.004(3)
O2 0.050(3) 0.055(3) 0.051(3) 0.000(2) 0.009(2) -0.001(2)
C4 0.071(5) 0.068(5) 0.052(4) -0.007(4) 0.006(4) -0.004(4)
O3 0.080(4) 0.082(4) 0.061(3) -0.019(3) 0.021(3) 0.000(3)
C5 0.100(7) 0.069(6) 0.084(6) -0.027(5) 0.015(5) -0.018(5)
C6 0.102(7) 0.069(6) 0.086(6) -0.013(5) 0.021(5) -0.035(5)
C7 0.078(5) 0.072(6) 0.073(5) -0.002(4) 0.017(4) -0.023(4)
C8 0.055(4) 0.056(4) 0.046(4) 0.004(3) 0.009(3) 0.003(3)
C9 0.059(4) 0.061(4) 0.038(3) 0.001(3) 0.007(3) 0.000(4)
N2 0.054(3) 0.051(3) 0.048(3) -0.002(3) 0.011(3) 0.002(3)
C10 0.072(5) 0.050(4) 0.067(5) -0.007(3) 0.008(4) 0.006(4)
C11 0.056(4) 0.057(4) 0.051(4) 0.004(3) 0.003(3) -0.002(4)
C12 0.052(4) 0.063(5) 0.057(4) 0.001(3) 0.013(3) 0.006(4)
N3 0.048(3) 0.051(3) 0.045(3) -0.001(3) 0.008(2) 0.004(3)
C13 0.051(4) 0.049(4) 0.046(4) -0.003(3) 0.013(3) -0.001(3)
C14 0.059(4) 0.046(4) 0.046(4) -0.004(3) 0.014(3) -0.001(3)
C15 0.051(4) 0.053(4) 0.047(4) -0.004(3) 0.014(3) -0.002(3)
O4 0.070(3) 0.054(3) 0.064(3) -0.011(2) 0.020(2) 0.004(2)
C16 0.062(4) 0.052(4) 0.040(3) -0.003(3) 0.009(3) -0.004(3)
C17 0.062(4) 0.057(4) 0.046(4) 0.004(3) 0.006(3) -0.003(4)
O5 0.063(3) 0.071(3) 0.056(3) 0.003(2) 0.015(2) 0.009(3)
C18 0.080(6) 0.071(5) 0.063(5) 0.009(4) -0.003(4) -0.002(5)
O6 0.079(4) 0.101(5) 0.107(5) 0.023(4) 0.008(3) 0.031(4)
C19 0.098(7) 0.084(6) 0.070(6) 0.026(5) 0.002(5) 0.007(5)
C20 0.124(8) 0.085(7) 0.052(5) 0.004(4) 0.016(5) -0.011(6)
C21 0.095(6) 0.059(5) 0.048(4) -0.002(4) 0.017(4) -0.008(4)

loop_
_atom_site_label
_atom_site_type_symbol
_atom_site_fract_x
_atom_site_fract_y
_atom_site_fract_z
_atom_site_U_iso_or_equiv
_atom_site_thermal_displace_type
_atom_site_occupancy
_atom_site_calc_flag
_atom_site_refinement_flags
O7 O 0.5359(6) 0.4910(5) 0.3932(4) 0.109(2) Uani 1 d .
S S 1.5356(5) 0.3508(3) -0.2147(3) 0.1093(14) Uani 0.65 d P
S' S 1.5275(9) 0.2655(6) -0.2015(4) 0.104(3) Uani 0.35 d P
O8 O 1.6300(8) 0.3277(6) -0.1434(5) 0.148(3) Uani 1 d .
C22 C 1.5798(11) 0.2819(12) -0.2899(8) 0.149(5) Uani 1 d .
H22A H 1.6670 0.2970 -0.3000 0.084(5) Uiso 0.65 d P
H22B H 1.5140 0.2940 -0.3390 0.084(5) Uiso 0.65 d P
H22C H 1.5730 0.2190 -0.2780 0.084(5) Uiso 0.65 d P
H22D H 1.6660 0.2510 -0.2870 0.084(5) Uiso 0.35 d P
H22E H 1.5830 0.3420 -0.3010 0.084(5) Uiso 0.35 d P
H22F H 1.5160 0.2500 -0.3310 0.084(5) Uiso 0.35 d P
C23 C 1.3867(13) 0.3131(13) -0.2158(8) 0.180(7) Uani 1 d .
H23A H 1.3480 0.3440 -0.1750 0.084(5) Uiso 0.65 d P
H23B H 1.3920 0.2490 -0.2020 0.084(5) Uiso 0.65 d P
H23C H 1.3350 0.3220 -0.2660 0.084(5) Uiso 0.65 d P
H23D H 1.3540 0.3050 -0.1640 0.084(5) Uiso 0.35 d P
H23E H 1.3300 0.2820 -0.2550 0.084(5) Uiso 0.35 d P
H23F H 1.4030 0.3730 -0.2250 0.084(5) Uiso 0.35 d P
N1 N 1.1946(5) 0.1630(3) -0.0928(3) 0.0483(13) Uani 1 d .
C1 C 1.3000(7) 0.1772(5) -0.0333(4) 0.049(2) Uani 1 d .
O1 O 1.3919(5) 0.1208(4) -0.0185(3) 0.0663(14) Uani 1 d .
C2 C 1.3009(7) 0.2616(5) 0.0166(4) 0.054(2) Uani 1 d .
C3 C 1.2101(7) 0.2629(5) 0.0704(4) 0.050(2) Uani 1 d .
O2 O 1.1203(4) 0.1965(3) 0.0753(3) 0.0519(11) Uani 1 d .
C4 C 1.2155(8) 0.3362(5) 0.1243(4) 0.064(2) Uani 1 d .
O3 O 1.1302(5) 0.3351(4) 0.1799(3) 0.0733(15) Uani 1 d .
C5 C 1.3063(9) 0.4056(6) 0.1199(5) 0.084(3) Uani 1 d .
H5 H 1.3081(9) 0.4547(6) 0.1546(5) 0.084(5) Uiso 1 calc R
C6 C 1.3939(9) 0.4040(6) 0.0658(5) 0.085(3) Uani 1 d .
H6 H 1.4535(9) 0.4521(6) 0.0636(5) 0.084(5) Uiso 1 calc R
C7 C 1.3945(8) 0.3316(6) 0.0146(5) 0.074(2) Uani 1 d .
H7 H 1.4564(8) 0.3294(6) -0.0209(5) 0.084(5) Uiso 1 calc R
C8 C 1.0955(6) 0.2331(5) -0.1231(4) 0.052(2) Uani 1 d .
H8A H 1.1038(6) 0.2453(5) -0.1782(4) 0.084(5) Uiso 1 calc R
H8B H 1.1188(6) 0.2886(5) -0.0932(4) 0.084(5) Uiso 1 calc R
C9 C 0.9499(7) 0.2108(5) -0.1191(4) 0.053(2) Uani 1 d .
H9A H 0.9310(7) 0.1497(5) -0.1393(4) 0.084(5) Uiso 1 calc R
H9B H 0.8923(7) 0.2522(5) -0.1537(4) 0.084(5) Uiso 1 calc R
N2 N 0.9135(5) 0.2168(4) -0.0356(3) 0.0505(14) Uani 1 d .
C10 C 0.8921(8) 0.3133(5) -0.0137(4) 0.063(2) Uani 1 d .
H10A H 0.9701(20) 0.3487(7) -0.0207(26) 0.084(5) Uiso 1 calc R
H10B H 0.8789(45) 0.3163(6) 0.0410(9) 0.084(5) Uiso 1 calc R
H10C H 0.8135(27) 0.3370(10) -0.0472(18) 0.084(5) Uiso 1 calc R
C11 C 0.7897(7) 0.1593(5) -0.0316(4) 0.055(2) Uani 1 d .
H11A H 0.8022(7) 0.1004(5) -0.0550(4) 0.084(5) Uiso 1 calc R
H11B H 0.7119(7) 0.1880(5) -0.0635(4) 0.084(5) Uiso 1 calc R
C12 C 0.7593(7) 0.1454(5) 0.0524(4) 0.057(2) Uani 1 d .
H12A H 0.7534(7) 0.2043(5) 0.0773(4) 0.084(5) Uiso 1 calc R
H12B H 0.6716(7) 0.1161(5) 0.0494(4) 0.084(5) Uiso 1 calc R
N3 N 0.8609(5) 0.0904(4) 0.1029(3) 0.0481(13) Uani 1 d .
C13 C 0.8735(7) -0.0057(4) 0.0802(4) 0.048(2) Uani 1 d .
H13A H 0.9687(7) -0.0191(4) 0.0808(4) 0.084(5) Uiso 1 calc R
H13B H 0.8276(7) -0.0137(4) 0.0260(4) 0.084(5) Uiso 1 calc R
C14 C 0.8164(7) -0.0746(4) 0.1333(4) 0.050(2) Uani 1 d .
H14A H 0.7178 -0.0527 0.1435 0.084(5) Uiso 1 d .
H14B H 0.8837 -0.0803 0.1893 0.084(5) Uiso 1 d .
C15 C 0.9331(6) 0.1276(5) 0.1703(4) 0.050(2) Uani 1 d .
O4 O 0.9151(5) 0.2072(3) 0.1891(3) 0.0617(13) Uani 1 d .
C16 C 1.0296(7) 0.0685(5) 0.2240(4) 0.051(2) Uani 1 d .
C17 C 1.1442(7) 0.0317(5) 0.2013(4) 0.055(2) Uani 1 d .
O5 O 1.1846(5) 0.0447(3) 0.1285(3) 0.0623(13) Uani 1 d .
C18 C 1.2315(9) -0.0236(6) 0.2554(5) 0.073(2) Uani 1 d .
O6 O 1.3441(6) -0.0618(4) 0.2335(4) 0.096(2) Uani 1 d .
C19 C 1.1991(10) -0.0384(6) 0.3302(5) 0.085(3) Uani 1 d .
H19 H 1.2551(10) -0.0748(6) 0.3661(5) 0.084(5) Uiso 1 calc R
C20 C 1.0856(11) -0.0004(6) 0.3527(5) 0.087(3) Uani 1 d .
H20 H 1.0659(11) -0.0109(6) 0.4036(5) 0.084(5) Uiso 1 calc R
C21 C 1.0003(9) 0.0534(5) 0.3003(4) 0.067(2) Uani 1 d .
H21 H 0.9237(9) 0.0793(5) 0.3158(4) 0.084(5) Uiso 1 calc R

loop_
_atom_type_symbol
_atom_type_description
_atom_type_scat_dispersion_real
_atom_type_scat_dispersion_imag
_atom_type_scat_source
C C 0.0181 0.0091 'International Tables Vol C Tables 4.2.6.8 and 6.1.1.4'
H H 0.0000 0.0000 'International Tables Vol C Tables 4.2.6.8 and 6.1.1.4'
N N 0.0311 0.0180 'International Tables Vol C Tables 4.2.6.8 and 6.1.1.4'
O O 0.0492 0.0322 'International Tables Vol C Tables 4.2.6.8 and 6.1.1.4'
S S 0.3331 0.5567 'International Tables Vol C Tables 4.2.6.8 and 6.1.1.4'

loop_
_geom_angle_atom_site_label_1
_geom_angle_atom_site_label_2
_geom_angle_atom_site_label_3
_geom_angle
_geom_angle_site_symmetry_1
_geom_angle_site_symmetry_3
S' S O8 71.1(5) . .
S' S C23 64.8(8) . .
O8 S C23 114.4(8) . .
S' S C22 65.7(6) . .
O8 S C22 105.7(6) . .
C23 S C22 97.7(7) . .
S S' C23 67.2(8) . .
S S' O8 59.6(5) . .
C23 S' O8 108.4(8) . .
S S' C22 70.4(7) . .
C23 S' C22 101.3(8) . .
O8 S' C22 102.2(8) . .
S O8 S' 49.3(4) . .
S' C22 S 43.8(4) . .
S' C23 S 48.0(5) . .
C1 N1 C14 118.5(5) . 3_755
C1 N1 C8 123.9(6) . .
C14 N1 C8 117.5(5) 3_755 .
O1 C1 N1 121.0(6) . .
O1 C1 C2 120.1(6) . .
N1 C1 C2 118.8(6) . .
C7 C2 C3 121.2(7) . .
C7 C2 C1 122.7(7) . .
C3 C2 C1 116.0(6) . .
O2 C3 C4 118.3(6) . .
O2 C3 C2 123.1(6) . .
C4 C3 C2 118.5(6) . .
O3 C4 C5 122.2(7) . .
O3 C4 C3 118.4(7) . .
C5 C4 C3 119.3(7) . .
C4 C5 C6 121.4(8) . .
C7 C6 C5 120.5(8) . .
C6 C7 C2 119.0(8) . .
N1 C8 C9 115.9(6) . .
C8 C9 N2 113.9(5) . .
C10 N2 C11 111.8(5) . .
C10 N2 C9 110.7(5) . .
C11 N2 C9 109.1(5) . .
N2 C11 C12 113.9(5) . .
N3 C12 C11 113.7(5) . .
C15 N3 C12 119.7(6) . .
C15 N3 C13 123.1(5) . .
C12 N3 C13 117.1(5) . .
N3 C13 C14 115.2(5) . .
N1 C14 C13 108.5(5) 3_755 .
O4 C15 N3 121.1(6) . .
O4 C15 C16 119.9(6) . .
N3 C15 C16 118.8(6) . .
C17 C16 C21 120.4(7) . .
C17 C16 C15 122.8(6) . .
C21 C16 C15 116.8(7) . .
O5 C17 C16 125.0(6) . .
O5 C17 C18 115.2(7) . .
C16 C17 C18 119.8(7) . .
O6 C18 C19 120.8(8) . .
O6 C18 C17 120.6(7) . .
C19 C18 C17 118.6(8) . .
C20 C19 C18 121.2(8) . .
C19 C20 C21 120.5(8) . .
C20 C21 C16 119.6(8) . .

loop_
_geom_bond_atom_site_label_1
_geom_bond_atom_site_label_2
_geom_bond_distance
_geom_bond_site_symmetry_2
S S' 1.278(9) .
S O8 1.454(8) .
S C23 1.585(14) .
S C22 1.740(15) .
S' C23 1.56(2) .
S' O8 1.594(12) .
S' C22 1.683(13) .
N1 C1 1.356(8) .
N1 C14 1.468(8) 3_755
N1 C8 1.464(8) .
C1 O1 1.232(8) .
C1 C2 1.502(9) .
C2 C7 1.396(10) .
C2 C3 1.385(9) .
C3 O2 1.337(7) .
C3 C4 1.409(10) .
C4 O3 1.368(9) .
C4 C5 1.376(10) .
C5 C6 1.366(12) .
C6 C7 1.375(11) .
C8 C9 1.503(9) .
C9 N2 1.521(8) .
N2 C10 1.490(8) .
N2 C11 1.508(8) .
C11 C12 1.520(9) .
C12 N3 1.464(8) .
N3 C15 1.367(8) .
N3 C13 1.475(8) .
C13 C14 1.525(9) .
C14 N1 1.468(8) 3_755
C15 O4 1.234(8) .
C15 C16 1.497(9) .
C16 C17 1.376(9) .
C16 C21 1.390(9) .
C17 O5 1.373(8) .
C17 C18 1.419(10) .
C18 O6 1.361(10) .
C18 C19 1.378(11) .
C19 C20 1.371(12) .
C20 C21 1.380(11) .
